data_4034922
loop_
_publ_author_name
'Tojo, Yukiko'
'Urushibara, Ko'
'Yamamoto, Sawori'
'Mori, Hirotoshi'
'Masu, Hyuma'
'Kudo, Mayumi'
'Hirano, Tomoya'
'Azumaya, Isao'
'Kagechika, Hiroyuki'
'Tanatani, Aya'

_publ_section_title
;
 Conformational Properties of Aromatic Oligoamides Bearing Pyrrole Rings.
;
_journal_issue 8
_journal_name_full 'The Journal of organic chemistry'
_journal_page_first 4606
_journal_page_last 4617
_journal_paper_doi 10.1021/acs.joc.8b00349
_journal_volume 83
_journal_year 2018
_chemical_formula_sum 'C28 H29 N5 O3'
_chemical_formula_weight 483.56
_space_group_IT_number 14
_space_group_name_Hall '-P 2yn'
_space_group_name_H-M_alt 'P 1 21/n 1'
_symmetry_cell_setting monoclinic
_symmetry_space_group_name_H-M 'P 1 21/n 1'
_atom_sites_solution_hydrogens geom
_atom_sites_solution_primary direct
_atom_sites_solution_secondary difmap
_audit_creation_method SHELXL-97
_cell_angle_alpha 90.00
_cell_angle_beta 94.4030(10)
_cell_angle_gamma 90.00
_cell_formula_units_Z 4
_cell_length_a 12.9868(2)
_cell_length_b 7.05110(10)
_cell_length_c 27.6722(3)
_cell_measurement_reflns_used 9603
_cell_measurement_temperature 173
_cell_measurement_theta_max 67.52
_cell_measurement_theta_min 3.88
_cell_volume 2526.50(6)
_computing_cell_refinement 'APEX2 (Bruker AXS, 2006)'
_computing_data_collection 'APEX2 (Bruker AXS, 2006)'
_computing_data_reduction 'SAINT (Bruker AXS, 2004)'
_computing_molecular_graphics 'XSHEL (Bruker AXS,2002)'
_computing_publication_material 'XCIF (Bruker AXS, 2001)'
_computing_structure_refinement 'SHELXL-97 (Sheldrick, 1997)'
_computing_structure_solution 'SHELXS-97 (Sheldrick, 1997)'
_diffrn_ambient_temperature 173
_diffrn_detector_area_resol_mean 8.333
_diffrn_measured_fraction_theta_full 0.973
_diffrn_measured_fraction_theta_max 0.973
_diffrn_measurement_device_type 'Bruker APEXII CCD area detector'
_diffrn_measurement_method 'phi and omega scans'
_diffrn_radiation_monochromator 'Bruker Helios multilayer confocal mirror'
_diffrn_radiation_source 'Bruker TXS fine-focus rotating anode'
_diffrn_radiation_type CuK\a
_diffrn_radiation_wavelength 1.54178
_diffrn_reflns_av_R_equivalents 0.0189
_diffrn_reflns_av_sigmaI/netI 0.0172
_diffrn_reflns_limit_h_max 15
_diffrn_reflns_limit_h_min -15
_diffrn_reflns_limit_k_max 8
_diffrn_reflns_limit_k_min -7
_diffrn_reflns_limit_l_max 33
_diffrn_reflns_limit_l_min -33
_diffrn_reflns_number 16556
_diffrn_reflns_theta_full 67.96
_diffrn_reflns_theta_max 67.96
_diffrn_reflns_theta_min 3.66
_exptl_absorpt_coefficient_mu 0.683
_exptl_absorpt_correction_T_max 0.9667
_exptl_absorpt_correction_T_min 0.8214
_exptl_absorpt_correction_type empirical
_exptl_absorpt_process_details
;
SADABS Sheldrick 1996
;
_exptl_crystal_colour colourless
_exptl_crystal_density_diffrn 1.271
_exptl_crystal_density_method 'not measured'
_exptl_crystal_description plate
_exptl_crystal_F_000 1024
_exptl_crystal_size_max 0.30
_exptl_crystal_size_mid 0.30
_exptl_crystal_size_min 0.05
_refine_diff_density_max 0.291
_refine_diff_density_min -0.218
_refine_diff_density_rms 0.036
_refine_ls_extinction_method none
_refine_ls_goodness_of_fit_ref 1.043
_refine_ls_hydrogen_treatment constr
_refine_ls_matrix_type full
_refine_ls_number_parameters 330
_refine_ls_number_reflns 4487
_refine_ls_number_restraints 0
_refine_ls_restrained_S_all 1.043
_refine_ls_R_factor_all 0.0437
_refine_ls_R_factor_gt 0.0402
_refine_ls_shift/su_max 0.001
_refine_ls_shift/su_mean 0.000
_refine_ls_structure_factor_coef Fsqd
_refine_ls_weighting_details 'calc w=1/[\s^2^(Fo^2^)+(0.0651P)^2^+0.7475P] where P=(Fo^2^+2Fc^2^)/3'
_refine_ls_weighting_scheme calc
_refine_ls_wR_factor_gt 0.1112
_refine_ls_wR_factor_ref 0.1146
_reflns_number_gt 4053
_reflns_number_total 4487
_reflns_threshold_expression >2sigma(I)
_cod_data_source_file jo8b00349_si_008.cif
_cod_data_source_block compound_8
_cod_depositor_comments
;
The following automatic conversions were performed:

data item '_symmetry_cell_setting' value 'Monoclinic' was changed to
'monoclinic' in accordance with the
/home/data/users/saulius/crontab/automatic-downloads/current/ACS/lib/dictionaries/cif_core.dic
dictionary named 'cif_core.dic' version 2.4.2 last updated on
2011-04-26.

Automatic conversion script
Id: cif_fix_values 6909 2019-04-08 15:41:33Z antanas 
;
_cod_original_sg_symbol_H-M 'P2(1)/n  '
_cod_database_code 4034922

loop_
_symmetry_equiv_pos_as_xyz
'x, y, z'
'-x+1/2, y+1/2, -z+1/2'
'-x, -y, -z'
'x-1/2, -y-1/2, z-1/2'

loop_
_atom_site_label
_atom_site_type_symbol
_atom_site_fract_x
_atom_site_fract_y
_atom_site_fract_z
_atom_site_U_iso_or_equiv
_atom_site_adp_type
_atom_site_occupancy
_atom_site_symmetry_multiplicity
_atom_site_calc_flag
_atom_site_refinement_flags
C1 C 0.84826(12) 0.9134(2) 0.25076(6) 0.0419(3) Uani 1 1 d .
H1 H 0.8649 0.8928 0.2844 0.050 Uiso 1 1 calc R
C2 C 0.91787(11) 0.9263(2) 0.21622(6) 0.0413(3) Uani 1 1 d .
H2 H 0.9909 0.9192 0.2215 0.050 Uiso 1 1 calc R
C3 C 0.86144(11) 0.9518(2) 0.17176(6) 0.0378(3) Uani 1 1 d .
H3 H 0.8893 0.9637 0.1412 0.045 Uiso 1 1 calc R
C4 C 0.75795(10) 0.95682(19) 0.18002(5) 0.0338(3) Uani 1 1 d .
C5 C 0.65764(13) 0.9187(2) 0.25490(6) 0.0465(4) Uani 1 1 d .
H5A H 0.6702 0.8328 0.2826 0.070 Uiso 1 1 calc R
H5B H 0.6015 0.8683 0.2329 0.070 Uiso 1 1 calc R
H5C H 0.6383 1.0441 0.2665 0.070 Uiso 1 1 calc R
C6 C 0.66647(11) 0.9961(2) 0.14661(5) 0.0368(3) Uani 1 1 d .
C7 C 0.58509(14) 0.9825(3) 0.06471(6) 0.0581(5) Uani 1 1 d .
H7A H 0.5246 0.9009 0.0671 0.087 Uiso 1 1 calc R
H7B H 0.6096 0.9711 0.0322 0.087 Uiso 1 1 calc R
H7C H 0.5661 1.1146 0.0706 0.087 Uiso 1 1 calc R
C8 C 0.73054(10) 0.7682(2) 0.08836(5) 0.0338(3) Uani 1 1 d .
C9 C 0.79457(12) 0.7866(2) 0.05082(5) 0.0420(3) Uani 1 1 d .
H9 H 0.7960 0.9021 0.0332 0.050 Uiso 1 1 calc R
C10 C 0.85647(12) 0.6360(2) 0.03910(5) 0.0408(3) Uani 1 1 d .
H10 H 0.8995 0.6479 0.0130 0.049 Uiso 1 1 calc R
C11 C 0.85620(9) 0.46866(19) 0.06505(5) 0.0307(3) Uani 1 1 d .
C12 C 0.79097(11) 0.4507(2) 0.10212(5) 0.0374(3) Uani 1 1 d .
H12 H 0.7901 0.3358 0.1200 0.045 Uiso 1 1 calc R
C13 C 0.72715(11) 0.5988(2) 0.11319(5) 0.0381(3) Uani 1 1 d .
H13 H 0.6809 0.5840 0.1379 0.046 Uiso 1 1 calc R
C14 C 0.91868(10) 0.30188(19) 0.05076(5) 0.0331(3) Uani 1 1 d .
C15 C 1.06116(12) 0.0856(2) 0.06998(6) 0.0426(4) Uani 1 1 d .
H15A H 1.0229 0.0113 0.0446 0.064 Uiso 1 1 calc R
H15B H 1.0708 0.0098 0.0997 0.064 Uiso 1 1 calc R
H15C H 1.1287 0.1207 0.0592 0.064 Uiso 1 1 calc R
C16 C 1.04843(9) 0.38532(19) 0.11535(5) 0.0317(3) Uani 1 1 d .
C17 C 1.05110(10) 0.3613(2) 0.16472(5) 0.0359(3) Uani 1 1 d .
H17 H 1.0202 0.2602 0.1811 0.043 Uiso 1 1 calc R
C18 C 1.14020(10) 0.6230(2) 0.15065(5) 0.0337(3) Uani 1 1 d .
C19 C 1.10533(10) 0.5490(2) 0.10632(5) 0.0339(3) Uani 1 1 d .
H19 H 1.1175 0.5993 0.0754 0.041 Uiso 1 1 calc R
C20 C 1.12763(13) 0.5272(3) 0.23837(5) 0.0488(4) Uani 1 1 d .
H20A H 1.0856 0.6300 0.2503 0.073 Uiso 1 1 calc R
H20B H 1.2010 0.5567 0.2455 0.073 Uiso 1 1 calc R
H20C H 1.1111 0.4083 0.2544 0.073 Uiso 1 1 calc R
C21 C 1.19294(10) 0.8057(2) 0.16255(5) 0.0355(3) Uani 1 1 d .
C22 C 1.31200(12) 1.0486(2) 0.13719(6) 0.0460(4) Uani 1 1 d .
H22A H 1.2664 1.1302 0.1547 0.069 Uiso 1 1 calc R
H22B H 1.3172 1.0987 0.1044 0.069 Uiso 1 1 calc R
H22C H 1.3807 1.0458 0.1545 0.069 Uiso 1 1 calc R
C23 C 1.32493(10) 0.7204(2) 0.10741(5) 0.0374(3) Uani 1 1 d .
C24 C 1.31352(11) 0.7195(2) 0.05713(6) 0.0440(4) Uani 1 1 d .
H24 H 1.2702 0.8102 0.0403 0.053 Uiso 1 1 calc R
C25 C 1.36552(12) 0.5861(3) 0.03166(6) 0.0520(4) Uani 1 1 d .
H25 H 1.3565 0.5831 -0.0027 0.062 Uiso 1 1 calc R
C26 C 1.43034(13) 0.4575(3) 0.05595(7) 0.0539(4) Uani 1 1 d .
H26 H 1.4660 0.3664 0.0382 0.065 Uiso 1 1 calc R
C27 C 1.44386(12) 0.4603(2) 0.10596(7) 0.0520(4) Uani 1 1 d .
H27 H 1.4893 0.3724 0.1226 0.062 Uiso 1 1 calc R
C28 C 1.39069(11) 0.5923(2) 0.13185(6) 0.0436(4) Uani 1 1 d .
H28 H 1.3995 0.5945 0.1662 0.052 Uiso 1 1 calc R
N1 N 0.75147(9) 0.93468(16) 0.22922(4) 0.0364(3) Uani 1 1 d .
N2 N 0.66701(9) 0.92430(18) 0.10078(4) 0.0400(3) Uani 1 1 d .
N3 N 1.00296(8) 0.25768(16) 0.07967(4) 0.0333(3) Uani 1 1 d .
N4 N 1.10550(8) 0.50700(18) 0.18597(4) 0.0363(3) Uani 1 1 d .
N5 N 1.26954(9) 0.85587(17) 0.13416(4) 0.0386(3) Uani 1 1 d .
O1 O 0.59528(8) 1.09704(17) 0.15839(4) 0.0511(3) Uani 1 1 d .
O2 O 0.89172(9) 0.21001(17) 0.01444(4) 0.0570(3) Uani 1 1 d .
O3 O 1.16450(8) 0.91024(16) 0.19440(4) 0.0461(3) Uani 1 1 d .

loop_
_atom_site_aniso_label
_atom_site_aniso_U_11
_atom_site_aniso_U_22
_atom_site_aniso_U_33
_atom_site_aniso_U_23
_atom_site_aniso_U_13
_atom_site_aniso_U_12
C1 0.0503(9) 0.0326(8) 0.0421(8) 0.0022(6) -0.0003(6) 0.0039(6)
C2 0.0354(7) 0.0326(7) 0.0557(9) -0.0010(7) 0.0017(6) 0.0030(6)
C3 0.0361(7) 0.0329(7) 0.0456(8) -0.0009(6) 0.0104(6) 0.0010(6)
C4 0.0362(7) 0.0270(7) 0.0390(7) -0.0024(6) 0.0089(6) 0.0017(5)
C5 0.0526(9) 0.0392(8) 0.0506(9) 0.0034(7) 0.0233(7) 0.0019(7)
C6 0.0349(7) 0.0317(7) 0.0447(8) -0.0021(6) 0.0082(6) 0.0053(6)
C7 0.0549(10) 0.0660(11) 0.0518(9) -0.0078(9) -0.0065(8) 0.0302(9)
C8 0.0323(6) 0.0341(7) 0.0348(7) -0.0035(6) 0.0012(5) 0.0069(5)
C9 0.0539(9) 0.0317(7) 0.0419(8) 0.0068(6) 0.0119(6) 0.0092(6)
C10 0.0462(8) 0.0378(8) 0.0406(7) 0.0026(6) 0.0172(6) 0.0049(6)
C11 0.0280(6) 0.0314(7) 0.0322(6) -0.0035(5) -0.0012(5) 0.0022(5)
C12 0.0454(8) 0.0295(7) 0.0381(7) 0.0033(6) 0.0079(6) 0.0035(6)
C13 0.0386(7) 0.0379(8) 0.0395(7) -0.0006(6) 0.0136(6) 0.0005(6)
C14 0.0357(7) 0.0308(7) 0.0329(7) -0.0032(6) 0.0026(5) 0.0017(6)
C15 0.0446(8) 0.0367(8) 0.0461(8) -0.0036(7) 0.0012(6) 0.0138(6)
C16 0.0272(6) 0.0330(7) 0.0347(7) -0.0020(6) 0.0004(5) 0.0045(5)
C17 0.0323(7) 0.0376(7) 0.0379(7) 0.0033(6) 0.0024(5) -0.0012(6)
C18 0.0265(6) 0.0393(7) 0.0351(7) 0.0014(6) 0.0015(5) 0.0011(5)
C19 0.0304(6) 0.0391(8) 0.0324(7) 0.0015(6) 0.0024(5) 0.0019(6)
C20 0.0531(9) 0.0590(10) 0.0328(7) 0.0034(7) -0.0058(6) -0.0051(8)
C21 0.0269(6) 0.0418(8) 0.0370(7) -0.0005(6) -0.0028(5) 0.0020(6)
C22 0.0416(8) 0.0434(9) 0.0528(9) 0.0010(7) 0.0025(7) -0.0070(7)
C23 0.0273(6) 0.0409(8) 0.0442(8) 0.0031(6) 0.0036(5) -0.0029(6)
C24 0.0316(7) 0.0548(10) 0.0456(8) 0.0078(7) 0.0040(6) 0.0009(6)
C25 0.0435(9) 0.0674(11) 0.0465(9) -0.0032(8) 0.0112(7) -0.0045(8)
C26 0.0453(9) 0.0532(10) 0.0655(11) -0.0050(9) 0.0193(8) 0.0010(8)
C27 0.0386(8) 0.0457(9) 0.0723(11) 0.0093(8) 0.0081(7) 0.0068(7)
C28 0.0352(7) 0.0481(9) 0.0474(8) 0.0063(7) 0.0020(6) 0.0011(6)
N1 0.0407(6) 0.0292(6) 0.0403(6) 0.0005(5) 0.0103(5) 0.0019(5)
N2 0.0402(6) 0.0396(7) 0.0401(6) -0.0021(5) 0.0019(5) 0.0149(5)
N3 0.0334(6) 0.0300(6) 0.0363(6) -0.0040(5) 0.0014(4) 0.0065(5)
N4 0.0320(6) 0.0446(7) 0.0317(6) 0.0013(5) -0.0007(4) -0.0014(5)
N5 0.0330(6) 0.0370(6) 0.0460(7) 0.0024(5) 0.0043(5) -0.0011(5)
O1 0.0438(6) 0.0539(7) 0.0558(7) -0.0127(5) 0.0049(5) 0.0205(5)
O2 0.0611(7) 0.0530(7) 0.0536(7) -0.0237(6) -0.0176(5) 0.0218(6)
O3 0.0378(5) 0.0526(7) 0.0481(6) -0.0127(5) 0.0045(4) -0.0048(5)

loop_
_atom_type_symbol
_atom_type_description
_atom_type_scat_dispersion_real
_atom_type_scat_dispersion_imag
_atom_type_scat_source
C C 0.0181 0.0091 'International Tables Vol C Tables 4.2.6.8 and 6.1.1.4'
H H 0.0000 0.0000 'International Tables Vol C Tables 4.2.6.8 and 6.1.1.4'
N N 0.0311 0.0180 'International Tables Vol C Tables 4.2.6.8 and 6.1.1.4'
O O 0.0492 0.0322 'International Tables Vol C Tables 4.2.6.8 and 6.1.1.4'

loop_
_geom_angle_atom_site_label_1
_geom_angle_atom_site_label_2
_geom_angle_atom_site_label_3
_geom_angle
N1 C1 C2 108.97(13)
N1 C1 H1 125.5
C2 C1 H1 125.5
C1 C2 C3 107.11(13)
C1 C2 H2 126.4
C3 C2 H2 126.4
C4 C3 C2 108.03(13)
C4 C3 H3 126.0
C2 C3 H3 126.0
N1 C4 C3 107.12(13)
N1 C4 C6 122.21(12)
C3 C4 C6 130.43(13)
N1 C5 H5A 109.5
N1 C5 H5B 109.5
H5A C5 H5B 109.5
N1 C5 H5C 109.5
H5A C5 H5C 109.5
H5B C5 H5C 109.5
O1 C6 N2 121.18(14)
O1 C6 C4 121.87(13)
N2 C6 C4 116.84(12)
N2 C7 H7A 109.5
N2 C7 H7B 109.5
H7A C7 H7B 109.5
N2 C7 H7C 109.5
H7A C7 H7C 109.5
H7B C7 H7C 109.5
C13 C8 C9 119.87(13)
C13 C8 N2 120.30(12)
C9 C8 N2 119.83(13)
C10 C9 C8 119.73(13)
C10 C9 H9 120.1
C8 C9 H9 120.1
C11 C10 C9 120.56(13)
C11 C10 H10 119.7
C9 C10 H10 119.7
C10 C11 C12 119.29(12)
C10 C11 C14 120.65(12)
C12 C11 C14 119.85(12)
C13 C12 C11 120.39(13)
C13 C12 H12 119.8
C11 C12 H12 119.8
C8 C13 C12 120.08(13)
C8 C13 H13 120.0
C12 C13 H13 120.0
O2 C14 N3 122.37(13)
O2 C14 C11 120.35(12)
N3 C14 C11 117.27(11)
N3 C15 H15A 109.5
N3 C15 H15B 109.5
H15A C15 H15B 109.5
N3 C15 H15C 109.5
H15A C15 H15C 109.5
H15B C15 H15C 109.5
C17 C16 C19 107.75(12)
C17 C16 N3 125.91(13)
C19 C16 N3 126.16(12)
N4 C17 C16 108.08(12)
N4 C17 H17 126.0
C16 C17 H17 126.0
N4 C18 C19 107.69(12)
N4 C18 C21 121.95(12)
C19 C18 C21 129.88(13)
C18 C19 C16 107.14(12)
C18 C19 H19 126.4
C16 C19 H19 126.4
N4 C20 H20A 109.5
N4 C20 H20B 109.5
H20A C20 H20B 109.5
N4 C20 H20C 109.5
H20A C20 H20C 109.5
H20B C20 H20C 109.5
O3 C21 N5 122.14(14)
O3 C21 C18 121.42(12)
N5 C21 C18 116.31(12)
N5 C22 H22A 109.5
N5 C22 H22B 109.5
H22A C22 H22B 109.5
N5 C22 H22C 109.5
H22A C22 H22C 109.5
H22B C22 H22C 109.5
C28 C23 C24 120.11(14)
C28 C23 N5 119.83(13)
C24 C23 N5 120.05(13)
C25 C24 C23 119.69(15)
C25 C24 H24 120.2
C23 C24 H24 120.2
C26 C25 C24 120.24(16)
C26 C25 H25 119.9
C24 C25 H25 119.9
C25 C26 C27 120.37(16)
C25 C26 H26 119.8
C27 C26 H26 119.8
C26 C27 C28 119.72(15)
C26 C27 H27 120.1
C28 C27 H27 120.1
C23 C28 C27 119.84(15)
C23 C28 H28 120.1
C27 C28 H28 120.1
C1 N1 C4 108.75(12)
C1 N1 C5 123.81(13)
C4 N1 C5 127.23(13)
C6 N2 C8 123.44(12)
C6 N2 C7 118.36(12)
C8 N2 C7 117.04(12)
C14 N3 C16 122.70(11)
C14 N3 C15 119.46(11)
C16 N3 C15 117.14(11)
C17 N4 C18 109.31(11)
C17 N4 C20 124.04(13)
C18 N4 C20 126.55(13)
C21 N5 C23 122.83(12)
C21 N5 C22 119.75(13)
C23 N5 C22 116.44(11)

loop_
_geom_bond_atom_site_label_1
_geom_bond_atom_site_label_2
_geom_bond_distance
C1 N1 1.358(2)
C1 C2 1.368(2)
C1 H1 0.9500
C2 C3 1.394(2)
C2 H2 0.9500
C3 C4 1.3809(19)
C3 H3 0.9500
C4 N1 1.3792(18)
C4 C6 1.475(2)
C5 N1 1.4614(18)
C5 H5A 0.9800
C5 H5B 0.9800
C5 H5C 0.9800
C6 O1 1.2306(17)
C6 N2 1.3660(19)
C7 N2 1.4606(19)
C7 H7A 0.9800
C7 H7B 0.9800
C7 H7C 0.9800
C8 C13 1.380(2)
C8 C9 1.386(2)
C8 N2 1.4330(17)
C9 C10 1.386(2)
C9 H9 0.9500
C10 C11 1.381(2)
C10 H10 0.9500
C11 C12 1.3855(19)
C11 C14 1.4990(18)
C12 C13 1.382(2)
C12 H12 0.9500
C13 H13 0.9500
C14 O2 1.2242(17)
C14 N3 1.3418(17)
C15 N3 1.4649(17)
C15 H15A 0.9800
C15 H15B 0.9800
C15 H15C 0.9800
C16 C17 1.3746(19)
C16 C19 1.4032(19)
C16 N3 1.4297(17)
C17 N4 1.3551(19)
C17 H17 0.9500
C18 N4 1.3767(18)
C18 C19 1.3775(19)
C18 C21 1.484(2)
C19 H19 0.9500
C20 N4 1.4633(18)
C20 H20A 0.9800
C20 H20B 0.9800
C20 H20C 0.9800
C21 O3 1.2276(17)
C21 N5 1.3608(18)
C22 N5 1.4666(19)
C22 H22A 0.9800
C22 H22B 0.9800
C22 H22C 0.9800
C23 C28 1.383(2)
C23 C24 1.388(2)
C23 N5 1.4353(19)
C24 C25 1.382(2)
C24 H24 0.9500
C25 C26 1.377(3)
C25 H25 0.9500
C26 C27 1.381(3)
C26 H26 0.9500
C27 C28 1.390(2)
C27 H27 0.9500
C28 H28 0.9500
